data_7212566
loop_
_publ_author_name
'Probert, Michael R.'
'Chung, Yiu H. P.'
'Howard, Judith A. K.'

_publ_section_title
;
 Two solid state phases of 1-bromo-2,4,6-trifluorobenzene, crystallised
 under non-ambient conditions
;
_journal_issue 9
_journal_name_full CrystEngComm
_journal_page_first 2584
_journal_paper_doi 10.1039/c001539n
_journal_volume 12
_journal_year 2010
_chemical_formula_moiety 'C6 H2 Br F3'
_chemical_formula_sum 'C6 H2 Br F3'
_chemical_formula_weight 210.99
_chemical_melting_point 276.7
_chemical_name_common 1-bromo-2,4,6-trifluorobenzene
_chemical_name_systematic
;
1-bromo-2,4,6-trifluorobenzene
;
_space_group_IT_number 7
_symmetry_cell_setting monoclinic
_symmetry_space_group_name_Hall 'P -2yc'
_symmetry_space_group_name_H-M 'P 1 c 1'
_atom_sites_solution_hydrogens geom
_atom_sites_solution_primary direct
_atom_sites_solution_secondary difmap
_audit_creation_method SHELXL-97
_cell_angle_alpha 90.00
_cell_angle_beta 98.474(6)
_cell_angle_gamma 90.00
_cell_formula_units_Z 2
_cell_length_a 6.038(2)
_cell_length_b 3.8780(12)
_cell_length_c 13.594(5)
_cell_measurement_reflns_used 857
_cell_measurement_temperature 120(2)
_cell_measurement_theta_max 30.22
_cell_measurement_theta_min 3.03
_cell_volume 314.83(18)
_computing_cell_refinement 'SAINT v6.45A (Bruker, 2003)'
_computing_data_collection 'SMART-NT V5.0 (Bruker, 1998)'
_computing_data_reduction 'SAINT v6.45A (Bruker, 2003)'
_computing_molecular_graphics
;
OLEX2: a complete structure solution, refinement and analysis program.
Dolomanov et al., J. Appl. Cryst. (2009). 42, 339-341
;
_computing_publication_material
;
OLEX2: a complete structure solution, refinement and analysis program.
Dolomanov et al., J. Appl. Cryst. (2009). 42, 339-341
;
_computing_structure_refinement 'SHELXL-97 (Sheldrick, 1997)'
_computing_structure_solution 'SHELXS-97 (Sheldrick, 1990)'
_diffrn_ambient_temperature 120(2)
_diffrn_detector_area_resol_mean 7.9
_diffrn_measured_fraction_theta_full 0.990
_diffrn_measured_fraction_theta_max 0.990
_diffrn_measurement_device_type 'Bruker SMART CCD 1K area detector'
_diffrn_measurement_method '\w scans'
_diffrn_radiation_monochromator graphite
_diffrn_radiation_source 'fine-focus sealed tube'
_diffrn_radiation_type MoK\a
_diffrn_radiation_wavelength 0.71073
_diffrn_reflns_av_R_equivalents 0.0765
_diffrn_reflns_av_sigmaI/netI 0.0467
_diffrn_reflns_limit_h_max 7
_diffrn_reflns_limit_h_min -7
_diffrn_reflns_limit_k_max 4
_diffrn_reflns_limit_k_min -4
_diffrn_reflns_limit_l_max 17
_diffrn_reflns_limit_l_min -13
_diffrn_reflns_number 1807
_diffrn_reflns_theta_full 27.49
_diffrn_reflns_theta_max 27.49
_diffrn_reflns_theta_min 3.03
_exptl_absorpt_coefficient_mu 6.504
_exptl_absorpt_correction_T_max 1.00
_exptl_absorpt_correction_T_min 0.57
_exptl_absorpt_correction_type multi-scan
_exptl_absorpt_process_details
;
SADABS v.2.10 (Bruker,2003) was used for absorption correction.
;
_exptl_crystal_colour colourless
_exptl_crystal_density_diffrn 2.229
_exptl_crystal_density_meas ?
_exptl_crystal_density_method 'not measured'
_exptl_crystal_description block
_exptl_crystal_F_000 200
_exptl_crystal_size_max 0.3
_exptl_crystal_size_mid 0.27
_exptl_crystal_size_min 0.25
_refine_diff_density_max 1.190
_refine_diff_density_min -0.810
_refine_diff_density_rms 0.156
_refine_ls_abs_structure_details 'Flack H D (1983), Acta Cryst. A39, 876-881'
_refine_ls_abs_structure_Flack 0.02(2)
_refine_ls_extinction_method none
_refine_ls_goodness_of_fit_ref 1.105
_refine_ls_hydrogen_treatment constr
_refine_ls_matrix_type full
_refine_ls_number_parameters 91
_refine_ls_number_reflns 946
_refine_ls_number_restraints 2
_refine_ls_restrained_S_all 1.103
_refine_ls_R_factor_all 0.0357
_refine_ls_R_factor_gt 0.0355
_refine_ls_shift/su_max 0.000
_refine_ls_shift/su_mean 0.000
_refine_ls_structure_factor_coef Fsqd
_refine_ls_weighting_details 'calc w=1/[\s^2^(Fo^2^)+(0.0709P)^2^+0.0000P] where P=(Fo^2^+2Fc^2^)/3'
_refine_ls_weighting_scheme calc
_refine_ls_wR_factor_gt 0.0935
_refine_ls_wR_factor_ref 0.0938
_reflns_number_gt 935
_reflns_number_total 946
_reflns_threshold_expression >2sigma(I)
_cod_data_source_file c001539n.txt
_cod_data_source_block 120ki_ii_pc
_cod_depositor_comments
;
The following automatic conversions were performed:

'_symmetry_cell_setting' value 'Monoclinic' changed to 'monoclinic'
according to /home/saulius/struct/CIF-dictionaries/cif_core.dic
dictionary named 'cif_core.dic' version 2.4.2 from 2011-04-26.

Automatic conversion script
Id: cif_fix_values 1891 2012-01-12 08:04:46Z andrius 

The following automatic conversions were performed:

'_exptl_crystal_density_meas' value 'not measured' was changed to '?'
- the value is perceived as not measured.

Automatic conversion script
Id: cif_fix_values 3008 2015-01-20 13:52:24Z robertas 
;
_cod_database_code 7212566

loop_
_symmetry_equiv_pos_as_xyz
'x, y, z'
'x, -y, z+1/2'

loop_
_atom_site_label
_atom_site_type_symbol
_atom_site_fract_x
_atom_site_fract_y
_atom_site_fract_z
_atom_site_U_iso_or_equiv
_atom_site_adp_type
_atom_site_occupancy
_atom_site_symmetry_multiplicity
_atom_site_calc_flag
_atom_site_refinement_flags
Br1 Br 0.40175(15) 0.03452(11) 0.25594(10) 0.0178(2) Uani 1 1 d .
F6 F 0.4216(7) 0.0888(11) 0.4808(4) 0.0230(8) Uani 1 1 d .
C6 C 0.6049(10) -0.0706(14) 0.4570(5) 0.0138(11) Uani 1 1 d .
C2 C 0.8151(9) -0.2836(14) 0.3371(4) 0.0131(10) Uani 1 1 d .
F2 F 0.8386(6) -0.3350(10) 0.2413(3) 0.0221(8) Uani 1 1 d .
C1 C 0.6215(9) -0.1206(15) 0.3573(4) 0.0121(10) Uani 1 1 d .
C4 C 0.9532(9) -0.3365(16) 0.5072(4) 0.0158(11) Uani 1 1 d .
C3 C 0.9826(10) -0.3932(15) 0.4095(5) 0.0166(11) Uani 1 1 d .
H3 H 1.1130 -0.5032 0.3933 0.020 Uiso 1 1 calc R
C5 C 0.7669(9) -0.1781(15) 0.5335(4) 0.0165(11) Uani 1 1 d .
H5 H 0.7501 -0.1440 0.6012 0.020 Uiso 1 1 calc R
F4 F 1.1152(8) -0.4415(10) 0.5802(4) 0.0246(9) Uani 1 1 d .

loop_
_atom_site_aniso_label
_atom_site_aniso_U_11
_atom_site_aniso_U_22
_atom_site_aniso_U_33
_atom_site_aniso_U_23
_atom_site_aniso_U_13
_atom_site_aniso_U_12
Br1 0.0189(3) 0.0183(3) 0.0150(3) 0.0034(5) -0.00144(19) -0.0006(5)
F6 0.0226(17) 0.029(2) 0.019(2) -0.0039(16) 0.0088(15) 0.0082(16)
C6 0.014(3) 0.014(3) 0.014(3) -0.002(2) 0.006(2) -0.001(2)
C2 0.019(2) 0.012(3) 0.008(2) -0.0004(19) 0.0041(18) -0.004(2)
F2 0.0229(16) 0.033(2) 0.0119(18) -0.0037(16) 0.0076(13) 0.0030(14)
C1 0.020(2) 0.008(2) 0.008(2) 0.001(2) -0.0006(19) -0.003(2)
C4 0.019(2) 0.016(3) 0.011(3) 0.004(2) -0.0014(19) -0.001(2)
C3 0.019(2) 0.015(3) 0.018(3) -0.001(2) 0.008(2) 0.001(2)
C5 0.024(2) 0.016(3) 0.010(2) 0.001(2) 0.0048(19) -0.003(2)
F4 0.026(2) 0.030(2) 0.016(2) 0.0030(16) -0.0040(17) 0.0021(16)

loop_
_atom_type_symbol
_atom_type_description
_atom_type_scat_dispersion_real
_atom_type_scat_dispersion_imag
_atom_type_scat_source
C C 0.0033 0.0016 'International Tables Vol C Tables 4.2.6.8 and 6.1.1.4'
H H 0.0000 0.0000 'International Tables Vol C Tables 4.2.6.8 and 6.1.1.4'
F F 0.0171 0.0103 'International Tables Vol C Tables 4.2.6.8 and 6.1.1.4'
Br Br -0.2901 2.4595 'International Tables Vol C Tables 4.2.6.8 and 6.1.1.4'

loop_
_geom_angle_atom_site_label_1
_geom_angle_atom_site_label_2
_geom_angle_atom_site_label_3
_geom_angle
F6 C6 C5 118.2(6)
F6 C6 C1 118.6(6)
C5 C6 C1 123.2(5)
F2 C2 C3 118.5(4)
F2 C2 C1 118.0(5)
C3 C2 C1 123.5(5)
C6 C1 C2 116.1(5)
C6 C1 Br1 122.0(4)
C2 C1 Br1 121.9(4)
F4 C4 C5 118.4(5)
F4 C4 C3 118.5(5)
C5 C4 C3 123.1(5)
C2 C3 C4 117.0(5)
C2 C3 H3 121.5
C4 C3 H3 121.5
C4 C5 C6 117.0(5)
C4 C5 H5 121.5
C6 C5 H5 121.5

loop_
_geom_bond_atom_site_label_1
_geom_bond_atom_site_label_2
_geom_bond_distance
Br1 C1 1.866(6)
F6 C6 1.348(6)
C6 C5 1.382(9)
C6 C1 1.388(8)
C2 F2 1.346(5)
C2 C3 1.370(8)
C2 C1 1.391(7)
C4 F4 1.350(7)
C4 C5 1.374(7)
C4 C3 1.383(7)
C3 H3 0.9500
C5 H5 0.9500
